data_4519208
loop_
_publ_author_name
'You, Caifa'
'Wang, Xue-Qi'
'Zhou, Xiuwen'
'Yuan, Yi'
'Liao, Liang-Sheng'
'Liao, Yu-Chan'
'Chou, Pi-Tai'
'Chi, Yun'

_publ_section_title
;
 Homoleptic Ir(III) Phosphors with 2-Phenyl-1,2,4-triazol-3-ylidene
 Chelates for Efficient Blue Organic Light-Emitting Diodes.
;
_journal_issue 49
_journal_name_full 'ACS applied materials &amp; interfaces'
_journal_page_first 59023
_journal_page_last 59034
_journal_paper_doi 10.1021/acsami.1c17308
_journal_volume 13
_journal_year 2021
_chemical_formula_sum 'C32 H25 Cl4 F9 Ir N9'
_chemical_formula_weight 1040.61
_space_group_crystal_system triclinic
_space_group_IT_number 2
_space_group_name_Hall '-P 1'
_space_group_name_H-M_alt 'P -1'
_atom_sites_solution_hydrogens geom
_audit_creation_method SHELXL-2016/6
_cell_angle_alpha 100.074(11)
_cell_angle_beta 92.094(10)
_cell_angle_gamma 105.761(11)
_cell_formula_units_Z 2
_cell_length_a 9.856(2)
_cell_length_b 12.359(3)
_cell_length_c 16.757(6)
_cell_measurement_reflns_used 9471
_cell_measurement_temperature 214(2)
_cell_measurement_theta_max 26.36
_cell_measurement_theta_min 2.48
_cell_volume 1926.5(9)
_computing_cell_refinement 'Bruker Saint'
_computing_data_collection 'Bruker Apex3'
_computing_data_reduction 'Bruker Saint'
_computing_structure_refinement 'SHELXL-2016/6 (Sheldrick, 2016)'
_computing_structure_solution 'SHELXT 2014/5 (Sheldrick, 2014)'
_diffrn_ambient_temperature 214(2)
_diffrn_measured_fraction_theta_full 0.999
_diffrn_measured_fraction_theta_max 0.997
_diffrn_measurement_device_type 'Bruker D8 Venture Photon II'
_diffrn_measurement_method 'phi and omega scans'
_diffrn_radiation_type MoK\a
_diffrn_radiation_wavelength 0.71073
_diffrn_reflns_av_R_equivalents 0.0439
_diffrn_reflns_av_unetI/netI 0.0399
_diffrn_reflns_Laue_measured_fraction_full 0.999
_diffrn_reflns_Laue_measured_fraction_max 0.997
_diffrn_reflns_limit_h_max 12
_diffrn_reflns_limit_h_min -12
_diffrn_reflns_limit_k_max 15
_diffrn_reflns_limit_k_min -15
_diffrn_reflns_limit_l_max 20
_diffrn_reflns_limit_l_min -20
_diffrn_reflns_number 29625
_diffrn_reflns_point_group_measured_fraction_full 0.999
_diffrn_reflns_point_group_measured_fraction_max 0.997
_diffrn_reflns_theta_full 25.242
_diffrn_reflns_theta_max 26.403
_diffrn_reflns_theta_min 2.389
_diffrn_source 'micro focus'
_exptl_absorpt_coefficient_mu 3.824
_exptl_absorpt_correction_T_max 0.7454
_exptl_absorpt_correction_T_min 0.5042
_exptl_absorpt_correction_type multi-scan
_exptl_absorpt_process_details
;
 SADABS 2016/2: Krause, L., Herbst-Irmer, R., Sheldrick G.M. & Stalke D.,
 J. Appl. Cryst. 48 (2015) 3-10
;
_exptl_crystal_colour colourless
_exptl_crystal_density_diffrn 1.794
_exptl_crystal_description block
_exptl_crystal_F_000 1012
_exptl_crystal_size_max 0.41
_exptl_crystal_size_mid 0.17
_exptl_crystal_size_min 0.04
_refine_diff_density_max 1.223
_refine_diff_density_min -0.787
_refine_diff_density_rms 0.109
_refine_ls_extinction_method none
_refine_ls_goodness_of_fit_ref 1.021
_refine_ls_hydrogen_treatment constr
_refine_ls_matrix_type full
_refine_ls_number_parameters 517
_refine_ls_number_reflns 7883
_refine_ls_number_restraints 112
_refine_ls_restrained_S_all 1.039
_refine_ls_R_factor_all 0.0371
_refine_ls_R_factor_gt 0.0315
_refine_ls_shift/su_max 0.001
_refine_ls_shift/su_mean 0.000
_refine_ls_structure_factor_coef Fsqd
_refine_ls_weighting_details 'w=1/[\s^2^(Fo^2^)+(0.0425P)^2^+2.6596P] where P=(Fo^2^+2Fc^2^)/3'
_refine_ls_weighting_scheme calc
_refine_ls_wR_factor_gt 0.0755
_refine_ls_wR_factor_ref 0.0789
_reflns_Friedel_coverage 0.000
_reflns_number_gt 7140
_reflns_number_total 7883
_reflns_threshold_expression 'I > 2\s(I)'
_cod_data_source_file am1c17308_si_005.cif
_cod_data_source_block 1_a
_cod_database_code 4519208
_shelx_shelxl_version_number 2016/6
_shelx_space_group_comment
;
The symmetry employed for this shelxl refinement is uniquely defined
by the following loop, which should always be used as a source of
symmetry information in preference to the above space-group names.
They are only intended as comments.
;

loop_
_space_group_symop_operation_xyz
'x, y, z'
'-x, -y, -z'

loop_
_atom_site_label
_atom_site_type_symbol
_atom_site_fract_x
_atom_site_fract_y
_atom_site_fract_z
_atom_site_U_iso_or_equiv
_atom_site_adp_type
_atom_site_occupancy
_atom_site_site_symmetry_order
_atom_site_calc_flag
_atom_site_refinement_flags_posn
_atom_site_refinement_flags_adp
_atom_site_refinement_flags_occupancy
_atom_site_disorder_assembly
_atom_site_disorder_group
Ir1 Ir 0.29604(2) 0.28806(2) 0.29184(2) 0.02245(6) Uani 1 1 d . . . . .
F1 F 0.1523(5) 0.0706(5) 0.5680(3) 0.1030(17) Uani 1 1 d . . . . .
F2 F -0.0389(5) 0.0945(5) 0.5999(3) 0.1076(18) Uani 1 1 d . . . . .
F3 F 0.1471(8) 0.2159(4) 0.6496(3) 0.147(3) Uani 1 1 d . . . . .
F4 F 0.8146(5) 0.4820(7) 0.1295(5) 0.201(5) Uani 1 1 d . . . . .
F5 F 0.7034(8) 0.5892(6) 0.1258(6) 0.188(4) Uani 1 1 d . . . . .
F6 F 0.7318(6) 0.5028(7) 0.0223(3) 0.173(4) Uani 1 1 d . . . . .
F7 F 0.4611(6) -0.1872(4) 0.2751(4) 0.124(2) Uani 1 1 d . . . . .
F8 F 0.3678(7) -0.1896(4) 0.3836(3) 0.128(2) Uani 1 1 d . . . . .
F9 F 0.2495(6) -0.1848(3) 0.2809(4) 0.118(2) Uani 1 1 d . . . . .
N1 N 0.1635(4) 0.4813(3) 0.2381(2) 0.0364(9) Uani 1 1 d . . . . .
N2 N 0.0148(4) 0.4866(4) 0.3338(3) 0.0432(10) Uani 1 1 d . . . . .
N3 N 0.0914(4) 0.4107(3) 0.3395(2) 0.0293(8) Uani 1 1 d . . . . .
N4 N 0.0440(4) 0.0794(3) 0.1956(2) 0.0353(9) Uani 1 1 d . . . . .
N5 N 0.1107(5) 0.0803(4) 0.0714(2) 0.0468(11) Uani 1 1 d . . . . .
N6 N 0.2020(4) 0.1650(3) 0.1287(2) 0.0344(8) Uani 1 1 d . . . . .
N7 N 0.5335(4) 0.5038(3) 0.3933(2) 0.0309(8) Uani 1 1 d . . . . .
N8 N 0.6671(4) 0.4105(3) 0.4447(3) 0.0401(9) Uani 1 1 d . . . . .
N9 N 0.5492(4) 0.3380(3) 0.3982(2) 0.0276(7) Uani 1 1 d . . . . .
C1 C 0.1704(4) 0.2704(3) 0.3904(2) 0.0243(8) Uani 1 1 d . . . . .
C2 C 0.1688(4) 0.2067(4) 0.4514(3) 0.0294(9) Uani 1 1 d . . . . .
H2 H 0.228360 0.158631 0.450091 0.035 Uiso 1 1 calc R U . . .
C3 C 0.0806(5) 0.2127(4) 0.5145(3) 0.0341(10) Uani 1 1 d . . . . .
C4 C -0.0091(5) 0.2811(4) 0.5185(3) 0.0397(11) Uani 1 1 d . . . . .
H4 H -0.068686 0.283230 0.560886 0.048 Uiso 1 1 calc R U . . .
C5 C -0.0112(5) 0.3470(4) 0.4595(3) 0.0361(10) Uani 1 1 d . . . . .
H5 H -0.072572 0.393522 0.460366 0.043 Uiso 1 1 calc R U . . .
C6 C 0.0798(4) 0.3417(3) 0.3998(3) 0.0272(9) Uani 1 1 d . . . . .
C7 C 0.0625(6) 0.5276(4) 0.2712(3) 0.0442(12) Uani 1 1 d . . . . .
H7 H 0.031030 0.583493 0.250691 0.053 Uiso 1 1 calc R U . . .
C8 C 0.1837(4) 0.4043(3) 0.2834(3) 0.0293(9) Uani 1 1 d . . . . .
C9 C 0.2333(7) 0.5096(5) 0.1669(3) 0.0556(15) Uani 1 1 d . . . . .
H9A H 0.334233 0.541688 0.181478 0.083 Uiso 1 1 calc R U . . .
H9B H 0.196036 0.565253 0.146072 0.083 Uiso 1 1 calc R U . . .
H9C H 0.216395 0.440886 0.125380 0.083 Uiso 1 1 calc R U . . .
C10 C 0.0866(6) 0.1493(5) 0.5816(3) 0.0501(13) Uani 1 1 d . . . . .
C11 C 0.4025(5) 0.3121(4) 0.1876(3) 0.0300(9) Uani 1 1 d . . . . .
C12 C 0.5272(5) 0.3911(4) 0.1771(3) 0.0358(10) Uani 1 1 d . . . . .
H12 H 0.581610 0.440593 0.223155 0.043 Uiso 1 1 calc R U . . .
C13 C 0.5747(5) 0.3997(5) 0.1005(3) 0.0481(13) Uani 1 1 d . . . . .
C14 C 0.4974(6) 0.3275(6) 0.0311(3) 0.0608(16) Uani 1 1 d . . . . .
H14 H 0.530115 0.333264 -0.020398 0.073 Uiso 1 1 calc R U . . .
C15 C 0.3730(6) 0.2476(5) 0.0383(3) 0.0542(14) Uani 1 1 d . . . . .
H15 H 0.319067 0.197782 -0.007765 0.065 Uiso 1 1 calc R U . . .
C16 C 0.3299(5) 0.2429(4) 0.1151(3) 0.0369(10) Uani 1 1 d . . . . .
C17 C 0.0167(6) 0.0312(5) 0.1139(3) 0.0448(12) Uani 1 1 d . . . . .
H17 H -0.062213 -0.030839 0.092078 0.054 Uiso 1 1 calc R U . . .
C18 C 0.1634(5) 0.1668(4) 0.2048(3) 0.0300(9) Uani 1 1 d . . . . .
C19 C -0.0391(5) 0.0394(5) 0.2599(3) 0.0446(12) Uani 1 1 d . . . . .
H19A H -0.080048 0.098349 0.285527 0.067 Uiso 1 1 calc R U . . .
H19B H 0.021290 0.022446 0.300142 0.067 Uiso 1 1 calc R U . . .
H19C H -0.114216 -0.029384 0.236981 0.067 Uiso 1 1 calc R U . . .
C20 C 0.7068(7) 0.4866(6) 0.0930(4) 0.0642(17) Uani 1 1 d . . . . .
C21 C 0.3937(4) 0.1704(4) 0.3238(3) 0.0282(9) Uani 1 1 d . . . . .
C22 C 0.3520(5) 0.0500(4) 0.3049(3) 0.0340(10) Uani 1 1 d . . . . .
H22 H 0.271823 0.011783 0.268388 0.041 Uiso 1 1 calc R U . . .
C23 C 0.4265(6) -0.0138(4) 0.3390(3) 0.0455(12) Uani 1 1 d . . . . .
C24 C 0.5465(6) 0.0388(5) 0.3916(4) 0.0546(15) Uani 1 1 d . . . . .
H24 H 0.596406 -0.005616 0.413604 0.066 Uiso 1 1 calc R U . . .
C25 C 0.5929(5) 0.1568(4) 0.4118(3) 0.0453(13) Uani 1 1 d . . . . .
H25 H 0.675237 0.194274 0.446762 0.054 Uiso 1 1 calc R U . . .
C26 C 0.5150(5) 0.2180(4) 0.3791(3) 0.0301(9) Uani 1 1 d . . . . .
C27 C 0.6535(5) 0.5102(4) 0.4402(3) 0.0393(11) Uani 1 1 d . . . . .
H27 H 0.718552 0.579422 0.466122 0.047 Uiso 1 1 calc R U . . .
C28 C 0.4643(4) 0.3912(3) 0.3657(2) 0.0265(9) Uani 1 1 d . . . . .
C29 C 0.4888(6) 0.6009(4) 0.3763(3) 0.0426(12) Uani 1 1 d . . . . .
H29A H 0.482605 0.598396 0.318018 0.064 Uiso 1 1 calc R U . . .
H29B H 0.557117 0.671598 0.403275 0.064 Uiso 1 1 calc R U . . .
H29C H 0.396824 0.597655 0.396130 0.064 Uiso 1 1 calc R U . . .
C30 C 0.3773(8) -0.1422(5) 0.3189(4) 0.0669(18) Uani 1 1 d . . . . .
Cl1 Cl 0.7897(3) 0.24207(19) 0.21049(19) 0.1156(9) Uani 1 1 d . . . . .
Cl2 Cl 0.6450(3) 0.0189(2) 0.11659(19) 0.1307(10) Uani 1 1 d . . . . .
C31 C 0.6331(9) 0.1389(7) 0.1761(7) 0.103(3) Uani 1 1 d . . . . .
H31A H 0.584325 0.117971 0.223504 0.123 Uiso 1 1 calc R U . . .
H31B H 0.573496 0.172674 0.145960 0.123 Uiso 1 1 calc R U . . .
Cl3 Cl 1.0212(8) 0.7477(8) 0.0936(7) 0.212(5) Uani 0.5 1 d D U P A 1
Cl4 Cl 1.2934(7) 0.8701(9) 0.0793(6) 0.126(3) Uani 0.5 1 d D U P A 1
C32 C 1.1423(7) 0.7958(8) 0.0165(5) 0.129(3) Uani 0.5 1 d D U P A 1
H32A H 1.156735 0.730937 -0.021648 0.154 Uiso 0.5 1 calc R U P A 1
H32B H 1.108218 0.845626 -0.013914 0.154 Uiso 0.5 1 calc R U P A 1
Cl3A Cl 0.9852(9) 0.7063(9) 0.0261(9) 0.211(5) Uani 0.5 1 d D U P B 2
Cl4A Cl 1.2646(13) 0.8262(11) 0.0993(8) 0.194(6) Uani 0.5 1 d D U P B 2
C32A C 1.1423(7) 0.7958(8) 0.0165(5) 0.129(3) Uani 0.5 1 d D U P B 2
H32C H 1.127606 0.867823 0.006562 0.154 Uiso 0.5 1 calc R U P B 2
H32D H 1.181674 0.762383 -0.031476 0.154 Uiso 0.5 1 calc R U P B 2

loop_
_atom_site_aniso_label
_atom_site_aniso_U_11
_atom_site_aniso_U_22
_atom_site_aniso_U_33
_atom_site_aniso_U_23
_atom_site_aniso_U_13
_atom_site_aniso_U_12
Ir1 0.02717(9) 0.01987(9) 0.02027(9) 0.00284(6) -0.00188(6) 0.00776(6)
F1 0.146(4) 0.141(4) 0.085(3) 0.082(3) 0.056(3) 0.101(4)
F2 0.084(3) 0.137(4) 0.128(4) 0.100(4) 0.040(3) 0.024(3)
F3 0.281(8) 0.079(3) 0.044(2) 0.017(2) -0.055(3) -0.005(4)
F4 0.050(3) 0.264(9) 0.291(9) 0.219(8) -0.045(4) -0.048(4)
F5 0.159(6) 0.094(5) 0.263(9) 0.007(5) 0.120(6) -0.039(4)
F6 0.118(4) 0.257(8) 0.081(4) 0.078(5) 0.013(3) -0.077(5)
F7 0.151(5) 0.048(2) 0.179(6) -0.002(3) 0.068(4) 0.045(3)
F8 0.234(7) 0.045(2) 0.107(4) 0.033(3) 0.007(4) 0.034(3)
F9 0.122(4) 0.029(2) 0.187(6) 0.008(3) -0.045(4) 0.010(2)
N1 0.049(2) 0.033(2) 0.033(2) 0.0127(17) -0.0041(17) 0.0181(18)
N2 0.048(2) 0.039(2) 0.053(3) 0.011(2) 0.003(2) 0.0276(19)
N3 0.0316(19) 0.0261(18) 0.033(2) 0.0047(15) -0.0016(15) 0.0140(15)
N4 0.038(2) 0.034(2) 0.030(2) 0.0029(16) -0.0070(16) 0.0054(16)
N5 0.048(2) 0.051(3) 0.026(2) -0.0109(19) -0.0087(18) 0.001(2)
N6 0.034(2) 0.038(2) 0.0238(19) -0.0028(16) -0.0061(15) 0.0051(16)
N7 0.034(2) 0.0247(18) 0.0300(19) 0.0019(15) -0.0020(15) 0.0047(15)
N8 0.029(2) 0.040(2) 0.045(2) 0.0012(19) -0.0132(17) 0.0038(17)
N9 0.0298(18) 0.0255(18) 0.0256(18) 0.0014(14) -0.0052(14) 0.0078(14)
C1 0.026(2) 0.0199(19) 0.025(2) -0.0002(16) -0.0032(16) 0.0060(15)
C2 0.033(2) 0.025(2) 0.028(2) 0.0016(17) -0.0028(17) 0.0066(17)
C3 0.041(3) 0.027(2) 0.031(2) 0.0048(19) 0.0038(19) 0.0036(19)
C4 0.037(3) 0.041(3) 0.038(3) 0.006(2) 0.014(2) 0.006(2)
C5 0.032(2) 0.036(2) 0.042(3) 0.004(2) 0.006(2) 0.0132(19)
C6 0.029(2) 0.024(2) 0.026(2) 0.0014(17) -0.0031(16) 0.0057(16)
C7 0.054(3) 0.037(3) 0.049(3) 0.011(2) -0.007(2) 0.025(2)
C8 0.034(2) 0.023(2) 0.030(2) 0.0052(17) -0.0055(18) 0.0071(17)
C9 0.084(4) 0.055(3) 0.041(3) 0.026(3) 0.007(3) 0.032(3)
C10 0.070(4) 0.049(3) 0.035(3) 0.016(2) 0.014(3) 0.016(3)
C11 0.037(2) 0.029(2) 0.027(2) 0.0062(18) 0.0030(18) 0.0127(18)
C12 0.038(3) 0.040(3) 0.030(2) 0.008(2) 0.0010(19) 0.011(2)
C13 0.042(3) 0.062(4) 0.042(3) 0.023(3) 0.009(2) 0.009(2)
C14 0.061(4) 0.091(5) 0.029(3) 0.016(3) 0.013(3) 0.016(3)
C15 0.054(3) 0.072(4) 0.026(3) 0.003(3) -0.001(2) 0.006(3)
C16 0.041(3) 0.045(3) 0.025(2) 0.006(2) 0.0026(19) 0.014(2)
C17 0.046(3) 0.044(3) 0.032(3) -0.005(2) -0.011(2) 0.002(2)
C18 0.033(2) 0.027(2) 0.032(2) 0.0064(18) -0.0011(18) 0.0115(18)
C19 0.040(3) 0.045(3) 0.040(3) 0.013(2) -0.004(2) -0.007(2)
C20 0.065(4) 0.067(4) 0.055(4) 0.027(3) 0.008(3) -0.001(3)
C21 0.034(2) 0.028(2) 0.026(2) 0.0037(17) 0.0022(17) 0.0137(18)
C22 0.043(3) 0.024(2) 0.036(3) 0.0017(19) -0.003(2) 0.0144(19)
C23 0.060(3) 0.028(2) 0.053(3) 0.007(2) 0.000(3) 0.021(2)
C24 0.063(4) 0.046(3) 0.067(4) 0.016(3) -0.008(3) 0.034(3)
C25 0.042(3) 0.040(3) 0.055(3) 0.009(2) -0.015(2) 0.016(2)
C26 0.034(2) 0.029(2) 0.029(2) 0.0044(18) -0.0007(18) 0.0116(18)
C27 0.033(2) 0.033(3) 0.042(3) 0.001(2) -0.008(2) 0.0004(19)
C28 0.035(2) 0.026(2) 0.019(2) 0.0051(16) 0.0046(16) 0.0085(17)
C29 0.052(3) 0.023(2) 0.051(3) 0.007(2) -0.005(2) 0.009(2)
C30 0.092(5) 0.038(3) 0.080(5) 0.010(3) -0.008(4) 0.035(3)
Cl1 0.1033(17) 0.0714(13) 0.166(2) 0.0242(14) -0.0409(16) 0.0206(12)
Cl2 0.0906(16) 0.120(2) 0.156(3) -0.0447(18) -0.0036(16) 0.0343(15)
C31 0.073(5) 0.083(6) 0.154(9) 0.003(6) 0.028(5) 0.035(4)
Cl3 0.090(4) 0.125(7) 0.444(16) 0.168(10) 0.018(7) -0.003(4)
Cl4 0.078(3) 0.154(8) 0.151(6) 0.041(5) -0.002(3) 0.036(4)
C32 0.117(7) 0.089(6) 0.169(9) 0.024(6) -0.027(5) 0.018(5)
Cl3A 0.099(5) 0.118(6) 0.386(16) 0.066(9) -0.001(7) -0.024(4)
Cl4A 0.215(10) 0.166(10) 0.187(10) 0.020(8) -0.068(9) 0.050(7)
C32A 0.117(7) 0.089(6) 0.169(9) 0.024(6) -0.027(5) 0.018(5)

loop_
_atom_type_symbol
_atom_type_description
_atom_type_scat_dispersion_real
_atom_type_scat_dispersion_imag
_atom_type_scat_source
C C 0.0033 0.0016 'International Tables Vol C Tables 4.2.6.8 and 6.1.1.4'
H H 0.0000 0.0000 'International Tables Vol C Tables 4.2.6.8 and 6.1.1.4'
F F 0.0171 0.0103 'International Tables Vol C Tables 4.2.6.8 and 6.1.1.4'
Ir Ir -1.4442 7.9887 'International Tables Vol C Tables 4.2.6.8 and 6.1.1.4'
N N 0.0061 0.0033 'International Tables Vol C Tables 4.2.6.8 and 6.1.1.4'
Cl Cl 0.1484 0.1585 'International Tables Vol C Tables 4.2.6.8 and 6.1.1.4'

loop_
_geom_angle_atom_site_label_1
_geom_angle_atom_site_label_2
_geom_angle_atom_site_label_3
_geom_angle
_geom_angle_site_symmetry_1
_geom_angle_site_symmetry_3
_geom_angle_publ_flag
C28 Ir1 C18 165.72(17) . . ?
C28 Ir1 C8 99.21(16) . . ?
C18 Ir1 C8 92.41(16) . . ?
C28 Ir1 C21 78.35(17) . . ?
C18 Ir1 C21 91.90(16) . . ?
C8 Ir1 C21 168.16(17) . . ?
C28 Ir1 C11 92.11(17) . . ?
C18 Ir1 C11 78.43(18) . . ?
C8 Ir1 C11 95.68(17) . . ?
C21 Ir1 C11 95.99(16) . . ?
C28 Ir1 C1 91.71(16) . . ?
C18 Ir1 C1 98.80(17) . . ?
C8 Ir1 C1 78.25(16) . . ?
C21 Ir1 C1 90.19(16) . . ?
C11 Ir1 C1 173.29(15) . . ?
C7 N1 C8 107.7(4) . . ?
C7 N1 C9 124.9(4) . . ?
C8 N1 C9 127.3(4) . . ?
C7 N2 N3 101.7(4) . . ?
C8 N3 N2 115.5(4) . . ?
C8 N3 C6 119.7(3) . . ?
N2 N3 C6 124.9(4) . . ?
C18 N4 C17 107.8(4) . . ?
C18 N4 C19 126.7(4) . . ?
C17 N4 C19 125.5(4) . . ?
C17 N5 N6 102.9(4) . . ?
C18 N6 N5 113.6(4) . . ?
C18 N6 C16 119.3(4) . . ?
N5 N6 C16 127.0(4) . . ?
C28 N7 C27 108.1(4) . . ?
C28 N7 C29 126.2(4) . . ?
C27 N7 C29 125.7(4) . . ?
C27 N8 N9 102.5(3) . . ?
C28 N9 N8 114.5(3) . . ?
C28 N9 C26 119.0(3) . . ?
N8 N9 C26 126.4(3) . . ?
C2 C1 C6 114.2(4) . . ?
C2 C1 Ir1 131.0(3) . . ?
C6 C1 Ir1 114.5(3) . . ?
C1 C2 C3 121.4(4) . . ?
C1 C2 H2 119.3 . . ?
C3 C2 H2 119.3 . . ?
C4 C3 C2 121.3(4) . . ?
C4 C3 C10 118.1(4) . . ?
C2 C3 C10 120.6(4) . . ?
C3 C4 C5 119.7(4) . . ?
C3 C4 H4 120.2 . . ?
C5 C4 H4 120.2 . . ?
C6 C5 C4 117.5(4) . . ?
C6 C5 H5 121.3 . . ?
C4 C5 H5 121.3 . . ?
C5 C6 C1 125.8(4) . . ?
C5 C6 N3 121.7(4) . . ?
C1 C6 N3 112.5(4) . . ?
N2 C7 N1 113.0(4) . . ?
N2 C7 H7 123.5 . . ?
N1 C7 H7 123.5 . . ?
N3 C8 N1 102.1(4) . . ?
N3 C8 Ir1 115.0(3) . . ?
N1 C8 Ir1 142.9(4) . . ?
N1 C9 H9A 109.5 . . ?
N1 C9 H9B 109.5 . . ?
H9A C9 H9B 109.5 . . ?
N1 C9 H9C 109.5 . . ?
H9A C9 H9C 109.5 . . ?
H9B C9 H9C 109.5 . . ?
F3 C10 F1 105.7(6) . . ?
F3 C10 F2 104.4(5) . . ?
F1 C10 F2 103.9(5) . . ?
F3 C10 C3 113.0(5) . . ?
F1 C10 C3 115.5(4) . . ?
F2 C10 C3 113.3(5) . . ?
C12 C11 C16 114.2(4) . . ?
C12 C11 Ir1 131.0(3) . . ?
C16 C11 Ir1 114.6(3) . . ?
C11 C12 C13 122.2(5) . . ?
C11 C12 H12 118.9 . . ?
C13 C12 H12 118.9 . . ?
C14 C13 C12 120.4(5) . . ?
C14 C13 C20 119.8(5) . . ?
C12 C13 C20 119.7(5) . . ?
C15 C14 C13 119.6(5) . . ?
C15 C14 H14 120.2 . . ?
C13 C14 H14 120.2 . . ?
C14 C15 C16 117.8(5) . . ?
C14 C15 H15 121.1 . . ?
C16 C15 H15 121.1 . . ?
C15 C16 C11 125.7(5) . . ?
C15 C16 N6 122.1(4) . . ?
C11 C16 N6 112.2(4) . . ?
N5 C17 N4 112.3(4) . . ?
N5 C17 H17 123.8 . . ?
N4 C17 H17 123.8 . . ?
N6 C18 N4 103.4(4) . . ?
N6 C18 Ir1 115.3(3) . . ?
N4 C18 Ir1 141.3(3) . . ?
N4 C19 H19A 109.5 . . ?
N4 C19 H19B 109.5 . . ?
H19A C19 H19B 109.5 . . ?
N4 C19 H19C 109.5 . . ?
H19A C19 H19C 109.5 . . ?
H19B C19 H19C 109.5 . . ?
F4 C20 F6 109.7(7) . . ?
F4 C20 F5 100.4(8) . . ?
F6 C20 F5 98.9(7) . . ?
F4 C20 C13 116.8(6) . . ?
F6 C20 C13 116.5(6) . . ?
F5 C20 C13 111.7(6) . . ?
C22 C21 C26 114.1(4) . . ?
C22 C21 Ir1 130.6(3) . . ?
C26 C21 Ir1 115.0(3) . . ?
C23 C22 C21 121.6(4) . . ?
C23 C22 H22 119.2 . . ?
C21 C22 H22 119.2 . . ?
C24 C23 C22 121.1(5) . . ?
C24 C23 C30 118.7(5) . . ?
C22 C23 C30 120.2(5) . . ?
C23 C24 C25 119.8(4) . . ?
C23 C24 H24 120.1 . . ?
C25 C24 H24 120.1 . . ?
C26 C25 C24 118.0(5) . . ?
C26 C25 H25 121.0 . . ?
C24 C25 H25 121.0 . . ?
C25 C26 N9 122.7(4) . . ?
C25 C26 C21 125.4(4) . . ?
N9 C26 C21 111.9(3) . . ?
N8 C27 N7 112.5(4) . . ?
N8 C27 H27 123.8 . . ?
N7 C27 H27 123.8 . . ?
N9 C28 N7 102.4(3) . . ?
N9 C28 Ir1 115.7(3) . . ?
N7 C28 Ir1 141.7(3) . . ?
N7 C29 H29A 109.5 . . ?
N7 C29 H29B 109.5 . . ?
H29A C29 H29B 109.5 . . ?
N7 C29 H29C 109.5 . . ?
H29A C29 H29C 109.5 . . ?
H29B C29 H29C 109.5 . . ?
F7 C30 F8 104.7(5) . . ?
F7 C30 F9 106.9(6) . . ?
F8 C30 F9 103.2(7) . . ?
F7 C30 C23 113.4(6) . . ?
F8 C30 C23 113.2(6) . . ?
F9 C30 C23 114.4(5) . . ?
Cl2 C31 Cl1 116.4(5) . . ?
Cl2 C31 H31A 108.2 . . ?
Cl1 C31 H31A 108.2 . . ?
Cl2 C31 H31B 108.2 . . ?
Cl1 C31 H31B 108.2 . . ?
H31A C31 H31B 107.3 . . ?
Cl4 C32 Cl3 99.9(6) . . ?
Cl4 C32 H32A 111.8 . . ?
Cl3 C32 H32A 111.8 . . ?
Cl4 C32 H32B 111.8 . . ?
Cl3 C32 H32B 111.8 . . ?
H32A C32 H32B 109.5 . . ?
Cl3A C32A Cl4A 114.8(8) . . ?
Cl3A C32A H32C 108.6 . . ?
Cl4A C32A H32C 108.6 . . ?
Cl3A C32A H32D 108.6 . . ?
Cl4A C32A H32D 108.6 . . ?
H32C C32A H32D 107.5 . . ?

loop_
_geom_bond_atom_site_label_1
_geom_bond_atom_site_label_2
_geom_bond_distance
_geom_bond_site_symmetry_2
_geom_bond_publ_flag
Ir1 C28 2.014(4) . ?
Ir1 C18 2.029(4) . ?
Ir1 C8 2.058(4) . ?
Ir1 C21 2.079(4) . ?
Ir1 C11 2.094(4) . ?
Ir1 C1 2.106(4) . ?
F1 C10 1.300(7) . ?
F2 C10 1.315(7) . ?
F3 C10 1.299(7) . ?
F4 C20 1.227(8) . ?
F5 C20 1.300(9) . ?
F6 C20 1.257(7) . ?
F7 C30 1.297(8) . ?
F8 C30 1.314(8) . ?
F9 C30 1.317(8) . ?
N1 C7 1.366(6) . ?
N1 C8 1.367(5) . ?
N1 C9 1.447(7) . ?
N2 C7 1.292(7) . ?
N2 N3 1.368(5) . ?
N3 C8 1.339(6) . ?
N3 C6 1.421(5) . ?
N4 C18 1.346(6) . ?
N4 C17 1.379(6) . ?
N4 C19 1.451(6) . ?
N5 C17 1.277(7) . ?
N5 N6 1.378(5) . ?
N6 C18 1.343(6) . ?
N6 C16 1.416(6) . ?
N7 C28 1.361(5) . ?
N7 C27 1.373(6) . ?
N7 C29 1.454(6) . ?
N8 C27 1.289(6) . ?
N8 N9 1.373(5) . ?
N9 C28 1.350(5) . ?
N9 C26 1.404(5) . ?
C1 C2 1.394(6) . ?
C1 C6 1.409(6) . ?
C2 C3 1.398(6) . ?
C2 H2 0.9400 . ?
C3 C4 1.375(7) . ?
C3 C10 1.486(6) . ?
C4 C5 1.390(7) . ?
C4 H4 0.9400 . ?
C5 C6 1.372(6) . ?
C5 H5 0.9400 . ?
C7 H7 0.9400 . ?
C9 H9A 0.9700 . ?
C9 H9B 0.9700 . ?
C9 H9C 0.9700 . ?
C11 C12 1.385(6) . ?
C11 C16 1.400(6) . ?
C12 C13 1.394(7) . ?
C12 H12 0.9400 . ?
C13 C14 1.389(8) . ?
C13 C20 1.471(8) . ?
C14 C15 1.374(8) . ?
C14 H14 0.9400 . ?
C15 C16 1.376(7) . ?
C15 H15 0.9400 . ?
C17 H17 0.9400 . ?
C19 H19A 0.9700 . ?
C19 H19B 0.9700 . ?
C19 H19C 0.9700 . ?
C21 C22 1.406(6) . ?
C21 C26 1.407(6) . ?
C22 C23 1.389(6) . ?
C22 H22 0.9400 . ?
C23 C24 1.379(8) . ?
C23 C30 1.499(8) . ?
C24 C25 1.381(7) . ?
C24 H24 0.9400 . ?
C25 C26 1.374(6) . ?
C25 H25 0.9400 . ?
C27 H27 0.9400 . ?
C29 H29A 0.9700 . ?
C29 H29B 0.9700 . ?
C29 H29C 0.9700 . ?
Cl1 C31 1.717(9) . ?
Cl2 C31 1.671(9) . ?
C31 H31A 0.9800 . ?
C31 H31B 0.9800 . ?
Cl3 C32 1.856(9) . ?
Cl4 C32 1.725(8) . ?
C32 H32A 0.9800 . ?
C32 H32B 0.9800 . ?
Cl3A C32A 1.673(8) . ?
Cl4A C32A 1.723(9) . ?
C32A H32C 0.9800 . ?
C32A H32D 0.9800 . ?
